data_7049247
loop_
_publ_author_name
'Henwood, Adam F.'
'Ant\'on-Garc\'ia, Daniel'
'Morin, M\'egane'
'Rota Martir, Diego'
'Cordes, David B.'
'Casey, Colin'
'Slawin, Alexandra M. Z.'
'Lebl, Tomas'
'B\"uhl, Michael'
'Zysman-Colman, Eli'

_publ_section_title
;
 Conjugated, rigidified bibenzimidazole ancillary ligands for enhanced
 photoluminescence quantum yields of orange/red-emitting iridium(iii)
 complexes.
;
_journal_issue 26
_journal_name_full 'Dalton transactions (Cambridge, England : 2003)'
_journal_page_first 9639
_journal_page_last 9653
_journal_paper_doi 10.1039/c9dt00423h
_journal_volume 48
_journal_year 2019
_chemical_formula_moiety 'C70 H56 Ir N6, F6 P, 2(C4 H8 O)'
_chemical_formula_sum 'C78 H72 F6 Ir N6 O2 P'
_chemical_formula_weight 1462.65
_space_group_crystal_system triclinic
_space_group_IT_number 2
_space_group_name_Hall '-P 1'
_space_group_name_H-M_alt 'P -1'
_symmetry_space_group_name_Hall '-P 1'
_symmetry_space_group_name_H-M 'P -1'
_atom_sites_solution_hydrogens geom
_atom_sites_solution_primary direct
_atom_sites_solution_secondary difmap
_audit_creation_date 2017-05-04
_audit_creation_method 'by CrystalStructure 4.2'
_audit_update_record
;
2019-01-21 deposited with the CCDC.    2019-03-06 downloaded from the CCDC.
;
_cell_angle_alpha 62.602(8)
_cell_angle_beta 72.285(11)
_cell_angle_gamma 83.776(13)
_cell_formula_units_Z 2
_cell_length_a 15.0646(12)
_cell_length_b 16.5639(16)
_cell_length_c 16.7149(9)
_cell_measurement_reflns_used 4473
_cell_measurement_temperature 173
_cell_measurement_theta_max 24.50
_cell_measurement_theta_min 2.00
_cell_volume 3525.0(6)
_computing_cell_refinement 'CrystalClear-SM Expert 2.1 b45'
_computing_data_collection 'CrystalClear-SM Expert 2.1 b45 (Rigaku, 2015)'
_computing_data_reduction 'CrystalClear-SM Expert 2.1 b45'
_computing_molecular_graphics 'CrystalStructure 4.2'
_computing_publication_material 'CrystalStructure 4.2 (Rigaku, 2015)'
_computing_structure_refinement 'SHELXL Version 2014/7 (Sheldrick, 2008)'
_computing_structure_solution 'SHELXT Version 2014/5 (Sheldrick, 2014)'
_diffrn_ambient_temperature 173
_diffrn_detector_area_resol_mean 5.814
_diffrn_measured_fraction_theta_full 0.987
_diffrn_measured_fraction_theta_max 0.983
_diffrn_measurement_device_type 'Rigaku XtaLAB P200'
_diffrn_measurement_method \w
_diffrn_radiation_type 'Mo K\a'
_diffrn_radiation_wavelength 0.71075
_diffrn_reflns_av_R_equivalents 0.0847
_diffrn_reflns_Laue_measured_fraction_full 0.987
_diffrn_reflns_Laue_measured_fraction_max 0.983
_diffrn_reflns_limit_h_max 18
_diffrn_reflns_limit_h_min -18
_diffrn_reflns_limit_k_max 19
_diffrn_reflns_limit_k_min -19
_diffrn_reflns_limit_l_max 20
_diffrn_reflns_limit_l_min -20
_diffrn_reflns_number 43181
_diffrn_reflns_point_group_measured_fraction_full 0.987
_diffrn_reflns_point_group_measured_fraction_max 0.983
_diffrn_reflns_theta_full 25.242
_diffrn_reflns_theta_max 25.432
_diffrn_reflns_theta_min 1.781
_diffrn_standards_number 0
_exptl_absorpt_coefficient_mu 1.988
_exptl_absorpt_correction_T_max 0.980
_exptl_absorpt_correction_T_min 0.818
_exptl_absorpt_correction_type multi-scan
_exptl_absorpt_process_details 'REQAB (Rigaku, 1998)'
_exptl_crystal_colour orange
_exptl_crystal_density_diffrn 1.378
_exptl_crystal_density_method 'not measured'
_exptl_crystal_description chip
_exptl_crystal_F_000 1488.00
_exptl_crystal_preparation Luminescent
_exptl_crystal_recrystallization_method 'Re-crystallisation from solvent: Tetrahydrofuran/diethyl ether'
_exptl_crystal_size_max 0.050
_exptl_crystal_size_mid 0.030
_exptl_crystal_size_min 0.010
_refine_diff_density_max 2.62
_refine_diff_density_min -0.67
_refine_ls_extinction_method none
_refine_ls_goodness_of_fit_ref 1.070
_refine_ls_hydrogen_treatment constr
_refine_ls_number_parameters 853
_refine_ls_number_reflns 12798
_refine_ls_number_restraints 35
_refine_ls_R_factor_all 0.1207
_refine_ls_R_factor_gt 0.0753
_refine_ls_shift/su_max 0.001
_refine_ls_structure_factor_coef Fsqd
_refine_ls_weighting_details 'w = 1/[\s^2^(Fo^2^)+(0.1204P)^2^] where P=(Fo^2^+2Fc^2^)/3'
_refine_ls_weighting_scheme calc
_refine_ls_wR_factor_gt 0.1817
_refine_ls_wR_factor_ref 0.2075
_reflns_Friedel_coverage 0.000
_reflns_number_gt 8758
_reflns_number_total 12798
_reflns_threshold_expression F^2^>2.0\s(F^2^)
_cod_data_source_file c9dt00423h2.cif
_cod_data_source_block 4
_cod_depositor_comments 'Adding full bibliography for 7049242--7049247.cif.'
_cod_database_code 7049247

loop_
_space_group_symop_id
_space_group_symop_operation_xyz
1 +X,+Y,+Z
2 -X,-Y,-Z

loop_
_atom_site_label
_atom_site_type_symbol
_atom_site_fract_x
_atom_site_fract_y
_atom_site_fract_z
_atom_site_U_iso_or_equiv
_atom_site_adp_type
_atom_site_occupancy
_atom_site_site_symmetry_order
_atom_site_calc_flag
_atom_site_refinement_flags_posn
_atom_site_refinement_flags_adp
Ir1 Ir 0.43384(3) 0.67018(3) 0.67869(3) 0.04105(16) Uani 1 1 d . .
P1 P 0.2520(3) 0.8553(3) 0.3360(3) 0.0936(12) Uani 1 1 d . .
F1 F 0.3344(7) 0.8597(8) 0.3734(9) 0.136(4) Uani 1 1 d . .
F2 F 0.3203(7) 0.8128(7) 0.2735(7) 0.116(3) Uani 1 1 d . .
F3 F 0.2770(10) 0.9500(8) 0.2565(7) 0.161(5) Uani 1 1 d . .
F4 F 0.1718(9) 0.8412(12) 0.3040(11) 0.183(6) Uani 1 1 d . .
F5 F 0.1878(9) 0.8959(9) 0.4018(8) 0.158(5) Uani 1 1 d . .
F6 F 0.2291(11) 0.7541(8) 0.4220(8) 0.159(5) Uani 1 1 d . .
O81 O -0.0865(11) 0.9336(13) 0.8622(14) 0.192(8) Uani 1 1 d D U
O91 O 0.7714(10) 0.7738(9) 0.4917(9) 0.137(5) Uani 1 1 d . .
N1 N 0.3102(5) 0.7341(5) 0.6712(6) 0.0440(19) Uani 1 1 d . .
N26 N 0.5453(5) 0.5930(5) 0.7105(6) 0.0440(19) Uani 1 1 d . .
N51 N 0.4530(5) 0.6573(5) 0.5521(5) 0.0408(18) Uani 1 1 d . .
N53 N 0.4894(6) 0.7199(6) 0.3962(6) 0.047(2) Uani 1 1 d . .
N61 N 0.5767(6) 0.8830(5) 0.4141(6) 0.049(2) Uani 1 1 d . .
N68 N 0.5129(5) 0.7902(5) 0.5669(5) 0.0425(19) Uani 1 1 d . .
C2 C 0.2687(6) 0.7570(7) 0.7437(6) 0.043(2) Uani 1 1 d . .
C3 C 0.1743(7) 0.7719(6) 0.7615(7) 0.044(2) Uani 1 1 d . .
H3 H 0.1438 0.7838 0.8135 0.052 Uiso 1 1 calc R U
C4 C 0.1219(7) 0.7701(7) 0.7068(7) 0.045(2) Uani 1 1 d . .
C5 C 0.1706(7) 0.7564(7) 0.6284(7) 0.049(2) Uani 1 1 d . .
H5 H 0.1393 0.7612 0.5849 0.058 Uiso 1 1 calc R U
C6 C 0.2625(7) 0.7361(7) 0.6138(7) 0.046(2) Uani 1 1 d . .
H6 H 0.2934 0.7231 0.5626 0.055 Uiso 1 1 calc R U
C7 C 0.3313(6) 0.7527(6) 0.7973(6) 0.043(2) Uani 1 1 d . .
C8 C 0.4122(6) 0.7043(6) 0.7840(6) 0.041(2) Uani 1 1 d . .
C9 C 0.4704(7) 0.6847(7) 0.8430(7) 0.045(2) Uani 1 1 d . .
H9 H 0.5242 0.6502 0.8358 0.054 Uiso 1 1 calc R U
C10 C 0.4500(7) 0.7147(7) 0.9096(7) 0.049(2) Uani 1 1 d . .
H10 H 0.4879 0.6982 0.9506 0.059 Uiso 1 1 calc R U
C11 C 0.3724(7) 0.7705(7) 0.9189(7) 0.052(3) Uani 1 1 d . .
C12 C 0.3546(10) 0.8060(10) 0.9847(10) 0.081(4) Uani 1 1 d . .
H12 H 0.3926 0.7889 1.0257 0.097 Uiso 1 1 calc R U
C13 C 0.2846(10) 0.8635(10) 0.9906(11) 0.085(4) Uani 1 1 d . .
H13 H 0.2723 0.8848 1.0367 0.103 Uiso 1 1 calc R U
C14 C 0.2314(9) 0.8910(9) 0.9289(9) 0.068(3) Uani 1 1 d . .
H14 H 0.1848 0.9342 0.9301 0.081 Uiso 1 1 calc R U
C15 C 0.2456(7) 0.8560(7) 0.8651(7) 0.049(2) Uani 1 1 d . .
H15 H 0.2079 0.8758 0.8235 0.059 Uiso 1 1 calc R U
C16 C 0.3136(7) 0.7927(6) 0.8599(7) 0.045(2) Uani 1 1 d . .
C17 C 0.0195(7) 0.7784(8) 0.7297(8) 0.053(3) Uani 1 1 d . .
C18 C -0.0383(8) 0.7060(9) 0.7998(9) 0.064(3) Uani 1 1 d . .
C19 C -0.1354(8) 0.7136(10) 0.8160(9) 0.071(3) Uani 1 1 d . .
H19 H -0.1758 0.6639 0.8647 0.085 Uiso 1 1 calc R U
C20 C -0.1722(8) 0.7926(11) 0.7618(10) 0.072(4) Uani 1 1 d . .
C21 C -0.1130(9) 0.8664(10) 0.6932(10) 0.077(4) Uani 1 1 d . .
H21 H -0.1384 0.9217 0.6573 0.092 Uiso 1 1 calc R U
C22 C -0.0170(8) 0.8600(8) 0.6768(8) 0.063(3) Uani 1 1 d . .
C23 C -0.0015(9) 0.6172(9) 0.8589(11) 0.085(4) Uani 1 1 d . .
H23A H 0.0230 0.6248 0.9031 0.102 Uiso 1 1 calc R U
H23B H 0.0484 0.5985 0.8180 0.102 Uiso 1 1 calc R U
H23C H -0.0521 0.5705 0.8940 0.102 Uiso 1 1 calc R U
C24 C -0.2789(9) 0.7985(13) 0.7799(12) 0.103(5) Uani 1 1 d . .
H24A H -0.3099 0.7546 0.8446 0.123 Uiso 1 1 calc R U
H24B H -0.2972 0.7847 0.7359 0.123 Uiso 1 1 calc R U
H24C H -0.2973 0.8601 0.7705 0.123 Uiso 1 1 calc R U
C25 C 0.0473(10) 0.9421(9) 0.5985(10) 0.087(4) Uani 1 1 d . .
H25A H 0.0882 0.9248 0.5512 0.104 Uiso 1 1 calc R U
H25B H 0.0852 0.9611 0.6256 0.104 Uiso 1 1 calc R U
H25C H 0.0093 0.9926 0.5687 0.104 Uiso 1 1 calc R U
C27 C 0.5233(7) 0.5059(7) 0.7811(6) 0.042(2) Uani 1 1 d . .
C28 C 0.5942(7) 0.4580(7) 0.8205(7) 0.047(2) Uani 1 1 d . .
H28 H 0.5796 0.3989 0.8719 0.056 Uiso 1 1 calc R U
C29 C 0.6852(6) 0.4936(7) 0.7876(7) 0.046(2) Uani 1 1 d . .
C30 C 0.7034(7) 0.5804(7) 0.7117(7) 0.049(3) Uani 1 1 d . .
H30 H 0.7651 0.6059 0.6846 0.059 Uiso 1 1 calc R U
C31 C 0.6339(6) 0.6291(7) 0.6758(7) 0.045(2) Uani 1 1 d . .
H31 H 0.6475 0.6891 0.6259 0.054 Uiso 1 1 calc R U
C32 C 0.4252(6) 0.4787(6) 0.8096(6) 0.041(2) Uani 1 1 d . .
C33 C 0.3690(7) 0.5501(7) 0.7752(6) 0.042(2) Uani 1 1 d . .
C34 C 0.2699(7) 0.5324(7) 0.8090(6) 0.045(2) Uani 1 1 d . .
H34 H 0.2299 0.5803 0.7852 0.053 Uiso 1 1 calc R U
C35 C 0.2323(7) 0.4482(7) 0.8746(7) 0.048(2) Uani 1 1 d . .
H35 H 0.1664 0.4392 0.8995 0.058 Uiso 1 1 calc R U
C36 C 0.2908(7) 0.3731(7) 0.9065(7) 0.051(3) Uani 1 1 d . .
C37 C 0.2514(8) 0.2848(8) 0.9704(8) 0.060(3) Uani 1 1 d . .
H37 H 0.1856 0.2765 0.9966 0.072 Uiso 1 1 calc R U
C38 C 0.3053(9) 0.2123(9) 0.9950(9) 0.071(3) Uani 1 1 d . .
H38 H 0.2777 0.1538 1.0396 0.085 Uiso 1 1 calc R U
C39 C 0.4017(9) 0.2230(8) 0.9550(9) 0.068(3) Uani 1 1 d . .
H39 H 0.4393 0.1712 0.9693 0.081 Uiso 1 1 calc R U
C40 C 0.4424(7) 0.3083(7) 0.8949(7) 0.053(3) Uani 1 1 d . .
H40 H 0.5082 0.3142 0.8686 0.063 Uiso 1 1 calc R U
C41 C 0.3890(7) 0.3881(7) 0.8706(7) 0.047(2) Uani 1 1 d . .
C42 C 0.7566(7) 0.4392(7) 0.8332(8) 0.052(3) Uani 1 1 d . .
C43 C 0.8134(8) 0.3853(9) 0.7961(9) 0.066(3) Uani 1 1 d . .
C44 C 0.8799(9) 0.3361(10) 0.8401(10) 0.075(4) Uani 1 1 d . .
H44 H 0.9182 0.2976 0.8170 0.090 Uiso 1 1 calc R U
C45 C 0.8926(8) 0.3410(9) 0.9153(9) 0.069(3) Uani 1 1 d . .
C46 C 0.8349(8) 0.3944(9) 0.9503(8) 0.067(3) Uani 1 1 d . .
H46 H 0.8424 0.3973 1.0033 0.080 Uiso 1 1 calc R U
C47 C 0.7657(7) 0.4447(7) 0.9107(8) 0.053(3) Uani 1 1 d . .
C48 C 0.8022(10) 0.3755(12) 0.7147(11) 0.089(4) Uani 1 1 d . .
H48A H 0.7419 0.3451 0.7332 0.107 Uiso 1 1 calc R U
H48B H 0.8525 0.3391 0.6962 0.107 Uiso 1 1 calc R U
H48C H 0.8051 0.4358 0.6614 0.107 Uiso 1 1 calc R U
C49 C 0.9676(10) 0.2867(12) 0.9605(12) 0.102(5) Uani 1 1 d . .
H49A H 0.9560 0.2217 0.9829 0.123 Uiso 1 1 calc R U
H49B H 0.9659 0.2979 1.0136 0.123 Uiso 1 1 calc R U
H49C H 1.0290 0.3058 0.9139 0.123 Uiso 1 1 calc R U
C50 C 0.7015(9) 0.4990(9) 0.9534(8) 0.064(3) Uani 1 1 d . .
H50A H 0.6381 0.4722 0.9795 0.077 Uiso 1 1 calc R U
H50B H 0.7021 0.5618 0.9049 0.077 Uiso 1 1 calc R U
H50C H 0.7224 0.4987 1.0037 0.077 Uiso 1 1 calc R U
C52 C 0.4922(6) 0.7295(6) 0.4706(6) 0.041(2) Uani 1 1 d . .
C54 C 0.4414(6) 0.6375(7) 0.4317(7) 0.045(2) Uani 1 1 d . .
C55 C 0.4167(7) 0.5947(8) 0.3866(7) 0.053(3) Uani 1 1 d . .
H55 H 0.4316 0.6210 0.3200 0.064 Uiso 1 1 calc R U
C56 C 0.3691(8) 0.5116(8) 0.4445(9) 0.059(3) Uani 1 1 d . .
H56 H 0.3508 0.4800 0.4165 0.071 Uiso 1 1 calc R U
C57 C 0.3467(7) 0.4722(7) 0.5427(8) 0.054(3) Uani 1 1 d . .
H57 H 0.3130 0.4154 0.5800 0.065 Uiso 1 1 calc R U
C58 C 0.3735(7) 0.5155(7) 0.5858(7) 0.050(2) Uani 1 1 d . .
H58 H 0.3602 0.4887 0.6523 0.060 Uiso 1 1 calc R U
C59 C 0.4198(7) 0.5981(7) 0.5295(7) 0.046(2) Uani 1 1 d . .
C60 C 0.5285(6) 0.8030(6) 0.4788(7) 0.043(2) Uani 1 1 d . .
C62 C 0.5954(7) 0.9236(7) 0.4630(7) 0.046(2) Uani 1 1 d . .
C63 C 0.6443(8) 1.0030(8) 0.4344(9) 0.060(3) Uani 1 1 d . .
H63 H 0.6720 1.0419 0.3697 0.072 Uiso 1 1 calc R U
C64 C 0.6508(8) 1.0229(8) 0.5022(9) 0.060(3) Uani 1 1 d . .
H64 H 0.6841 1.0771 0.4841 0.072 Uiso 1 1 calc R U
C65 C 0.6106(8) 0.9669(7) 0.5980(8) 0.056(3) Uani 1 1 d . .
H65 H 0.6181 0.9833 0.6432 0.067 Uiso 1 1 calc R U
C66 C 0.5602(7) 0.8881(7) 0.6281(8) 0.051(2) Uani 1 1 d . .
H66 H 0.5312 0.8507 0.6929 0.061 Uiso 1 1 calc R U
C67 C 0.5539(6) 0.8660(6) 0.5591(7) 0.043(2) Uani 1 1 d . .
C69 C 0.6070(9) 0.9256(8) 0.3104(8) 0.065(3) Uani 1 1 d . .
H69A H 0.6418 0.9836 0.2858 0.077 Uiso 1 1 calc R U
H69B H 0.5516 0.9396 0.2869 0.077 Uiso 1 1 calc R U
C70 C 0.6690(8) 0.8635(7) 0.2741(7) 0.057(3) Uani 1 1 d . .
C71 C 0.7629(8) 0.8762(8) 0.2486(8) 0.061(3) Uani 1 1 d . .
H71 H 0.7892 0.9227 0.2535 0.074 Uiso 1 1 calc R U
C72 C 0.8210(9) 0.8190(9) 0.2145(9) 0.075(3) Uani 1 1 d . .
H72 H 0.8868 0.8279 0.1947 0.089 Uiso 1 1 calc R U
C73 C 0.7819(9) 0.7511(9) 0.2100(9) 0.076(4) Uani 1 1 d . .
H73 H 0.8213 0.7116 0.1891 0.091 Uiso 1 1 calc R U
C74 C 0.6879(8) 0.7389(8) 0.2349(7) 0.062(3) Uani 1 1 d . .
H74 H 0.6625 0.6920 0.2300 0.074 Uiso 1 1 calc R U
C75 C 0.6291(8) 0.7940(8) 0.2673(7) 0.054(3) Uani 1 1 d . .
C76 C 0.5260(8) 0.7792(8) 0.2957(7) 0.059(3) Uani 1 1 d . .
H76A H 0.4959 0.8386 0.2799 0.070 Uiso 1 1 calc R U
H76B H 0.5106 0.7516 0.2599 0.070 Uiso 1 1 calc R U
C82 C 0.0087(13) 0.9750(14) 0.8072(14) 0.127(6) Uani 1 1 d D U
H82A H 0.0560 0.9277 0.8157 0.153 Uiso 1 1 calc R U
H82B H 0.0137 1.0100 0.7394 0.153 Uiso 1 1 calc R U
C83 C 0.0200(11) 1.0322(14) 0.8443(15) 0.141(7) Uani 1 1 d D U
H83A H 0.0594 1.0862 0.7940 0.169 Uiso 1 1 calc R U
H83B H 0.0518 0.9996 0.8938 0.169 Uiso 1 1 calc R U
C84 C -0.0701(13) 1.0609(15) 0.884(2) 0.189(11) Uani 1 1 d D U
H84A H -0.0914 1.1140 0.8351 0.227 Uiso 1 1 calc R U
H84B H -0.0687 1.0758 0.9345 0.227 Uiso 1 1 calc R U
C85 C -0.1294(13) 0.9780(13) 0.9216(14) 0.128(7) Uani 1 1 d D U
H85A H -0.1313 0.9372 0.9879 0.153 Uiso 1 1 calc R U
H85B H -0.1939 0.9945 0.9186 0.153 Uiso 1 1 calc R U
C92 C 0.8244(17) 0.7140(12) 0.4562(13) 0.133(8) Uani 1 1 d . .
H92A H 0.8028 0.7141 0.4058 0.160 Uiso 1 1 calc R U
H92B H 0.8201 0.6510 0.5069 0.160 Uiso 1 1 calc R U
C93 C 0.9243(16) 0.7542(16) 0.4174(18) 0.149(8) Uani 1 1 d . .
H93A H 0.9707 0.7063 0.4227 0.179 Uiso 1 1 calc R U
H93B H 0.9375 0.8007 0.3509 0.179 Uiso 1 1 calc R U
C94 C 0.9236(17) 0.7955(17) 0.480(2) 0.158(9) Uani 1 1 d . .
H94A H 0.9313 0.7493 0.5412 0.189 Uiso 1 1 calc R U
H94B H 0.9725 0.8442 0.4500 0.189 Uiso 1 1 calc R U
C95 C 0.8291(15) 0.8323(16) 0.4904(19) 0.152(9) Uani 1 1 d . .
H95A H 0.8072 0.8381 0.5496 0.182 Uiso 1 1 calc R U
H95B H 0.8300 0.8932 0.4372 0.182 Uiso 1 1 calc R U

loop_
_atom_site_aniso_label
_atom_site_aniso_U_11
_atom_site_aniso_U_22
_atom_site_aniso_U_33
_atom_site_aniso_U_23
_atom_site_aniso_U_13
_atom_site_aniso_U_12
Ir1 0.0350(2) 0.0519(3) 0.0417(2) -0.02733(18) -0.00512(15) -0.00757(15)
P1 0.098(3) 0.108(3) 0.096(3) -0.058(3) -0.041(2) 0.015(2)
F1 0.122(8) 0.176(10) 0.203(11) -0.144(9) -0.088(8) 0.038(7)
F2 0.115(7) 0.139(8) 0.124(7) -0.088(7) -0.024(6) -0.010(6)
F3 0.220(14) 0.118(8) 0.088(7) -0.015(6) -0.014(7) -0.012(8)
F4 0.137(10) 0.266(17) 0.213(14) -0.143(13) -0.085(10) 0.013(10)
F5 0.180(11) 0.183(11) 0.135(9) -0.105(9) -0.052(8) 0.087(9)
F6 0.236(14) 0.117(8) 0.119(8) -0.060(7) -0.025(8) -0.023(8)
O81 0.150(10) 0.225(14) 0.228(16) -0.160(14) 0.028(10) -0.066(10)
O91 0.125(10) 0.108(9) 0.123(10) -0.036(8) 0.023(8) -0.028(8)
N1 0.042(5) 0.039(4) 0.051(5) -0.024(4) -0.005(4) -0.005(3)
N26 0.041(5) 0.051(5) 0.050(5) -0.031(4) -0.011(4) -0.002(4)
N51 0.043(5) 0.044(4) 0.039(4) -0.024(4) -0.006(4) -0.005(3)
N53 0.049(5) 0.057(5) 0.043(5) -0.031(4) -0.007(4) -0.008(4)
N61 0.048(5) 0.051(5) 0.047(5) -0.026(4) -0.003(4) -0.008(4)
N68 0.031(4) 0.049(5) 0.045(5) -0.024(4) 0.001(3) -0.010(3)
C2 0.037(5) 0.055(6) 0.041(5) -0.026(5) -0.008(4) -0.007(4)
C3 0.042(6) 0.047(5) 0.042(5) -0.021(4) -0.008(4) -0.003(4)
C4 0.037(5) 0.051(6) 0.047(6) -0.026(5) -0.004(4) -0.002(4)
C5 0.048(6) 0.049(6) 0.050(6) -0.019(5) -0.022(5) 0.002(5)
C6 0.049(6) 0.056(6) 0.041(5) -0.025(5) -0.016(5) -0.005(5)
C7 0.040(5) 0.045(5) 0.040(5) -0.021(4) 0.001(4) -0.015(4)
C8 0.042(5) 0.040(5) 0.040(5) -0.020(4) -0.004(4) -0.012(4)
C9 0.043(6) 0.052(6) 0.049(6) -0.032(5) -0.009(5) -0.001(4)
C10 0.051(6) 0.056(6) 0.046(6) -0.027(5) -0.013(5) -0.006(5)
C11 0.049(6) 0.065(7) 0.055(6) -0.038(5) -0.015(5) 0.005(5)
C12 0.095(10) 0.111(11) 0.086(9) -0.078(9) -0.051(8) 0.036(8)
C13 0.100(10) 0.114(11) 0.104(11) -0.093(10) -0.050(9) 0.035(9)
C14 0.067(8) 0.080(8) 0.075(8) -0.053(7) -0.021(7) 0.015(6)
C15 0.055(6) 0.047(6) 0.051(6) -0.026(5) -0.012(5) -0.004(5)
C16 0.044(6) 0.043(5) 0.049(6) -0.024(5) -0.009(5) -0.002(4)
C17 0.044(6) 0.070(7) 0.057(6) -0.036(6) -0.019(5) 0.006(5)
C18 0.041(6) 0.084(8) 0.068(7) -0.036(7) -0.013(6) -0.008(6)
C19 0.043(7) 0.089(9) 0.070(8) -0.030(7) -0.006(6) -0.007(6)
C20 0.039(6) 0.118(11) 0.084(9) -0.066(9) -0.019(6) -0.003(7)
C21 0.064(9) 0.098(10) 0.084(9) -0.051(8) -0.036(7) 0.027(8)
C22 0.056(7) 0.076(8) 0.066(7) -0.039(7) -0.022(6) 0.016(6)
C23 0.060(8) 0.062(8) 0.113(11) -0.018(8) -0.031(8) 0.004(6)
C24 0.051(8) 0.159(15) 0.116(13) -0.075(12) -0.030(8) 0.011(9)
C25 0.082(10) 0.066(8) 0.090(10) -0.016(7) -0.025(8) -0.003(7)
C27 0.045(6) 0.053(6) 0.038(5) -0.032(5) -0.004(4) -0.004(5)
C28 0.048(6) 0.048(6) 0.049(6) -0.025(5) -0.010(5) -0.010(5)
C29 0.031(5) 0.062(6) 0.059(6) -0.041(6) -0.005(4) -0.008(4)
C30 0.034(5) 0.062(7) 0.058(6) -0.035(6) -0.006(5) -0.011(5)
C31 0.031(5) 0.060(6) 0.050(6) -0.032(5) -0.004(4) -0.007(4)
C32 0.039(5) 0.050(6) 0.036(5) -0.023(4) -0.003(4) -0.013(4)
C33 0.041(5) 0.053(6) 0.037(5) -0.029(5) -0.001(4) -0.009(5)
C34 0.043(6) 0.054(6) 0.039(5) -0.025(5) -0.004(4) -0.011(5)
C35 0.035(5) 0.068(7) 0.051(6) -0.037(5) -0.007(5) -0.002(5)
C36 0.054(7) 0.063(7) 0.042(6) -0.033(5) -0.001(5) -0.016(5)
C37 0.053(7) 0.065(7) 0.053(7) -0.024(6) -0.002(5) -0.015(6)
C38 0.071(9) 0.059(8) 0.067(8) -0.019(6) -0.006(6) -0.023(7)
C39 0.065(8) 0.062(7) 0.074(8) -0.023(6) -0.026(6) -0.010(6)
C40 0.042(6) 0.067(7) 0.056(6) -0.033(6) -0.009(5) -0.015(5)
C41 0.041(6) 0.066(7) 0.043(6) -0.033(5) -0.008(4) -0.010(5)
C42 0.039(6) 0.062(7) 0.057(6) -0.027(5) -0.015(5) -0.003(5)
C43 0.046(7) 0.085(8) 0.079(8) -0.046(7) -0.024(6) 0.009(6)
C44 0.051(7) 0.102(10) 0.077(9) -0.049(8) -0.010(6) 0.000(7)
C45 0.039(6) 0.080(8) 0.070(8) -0.019(7) -0.015(6) -0.003(6)
C46 0.054(7) 0.084(8) 0.054(7) -0.020(6) -0.013(6) -0.023(6)
C47 0.050(6) 0.055(6) 0.053(6) -0.020(5) -0.015(5) -0.018(5)
C48 0.067(9) 0.133(13) 0.111(12) -0.090(11) -0.037(8) 0.029(8)
C49 0.065(9) 0.133(14) 0.097(11) -0.037(10) -0.035(8) 0.012(9)
C50 0.067(7) 0.084(8) 0.058(7) -0.043(6) -0.019(6) -0.006(6)
C52 0.040(5) 0.046(5) 0.039(5) -0.024(5) -0.007(4) -0.005(4)
C54 0.037(5) 0.061(6) 0.047(6) -0.034(5) -0.009(4) 0.004(5)
C55 0.048(6) 0.082(8) 0.037(5) -0.033(5) -0.011(5) -0.005(5)
C56 0.058(7) 0.072(7) 0.075(8) -0.053(7) -0.021(6) -0.001(6)
C57 0.051(6) 0.054(6) 0.062(7) -0.034(5) -0.008(5) -0.013(5)
C58 0.052(6) 0.054(6) 0.050(6) -0.031(5) -0.008(5) -0.007(5)
C59 0.039(5) 0.053(6) 0.055(6) -0.031(5) -0.013(5) -0.003(4)
C60 0.037(5) 0.048(6) 0.040(5) -0.021(4) -0.004(4) 0.001(4)
C62 0.038(5) 0.047(6) 0.054(6) -0.027(5) -0.006(4) -0.008(4)
C63 0.052(7) 0.059(7) 0.065(7) -0.028(6) -0.010(5) -0.006(5)
C64 0.055(7) 0.052(6) 0.074(8) -0.027(6) -0.020(6) -0.004(5)
C65 0.058(7) 0.052(6) 0.076(8) -0.037(6) -0.027(6) -0.007(5)
C66 0.040(6) 0.058(6) 0.057(6) -0.030(5) -0.010(5) -0.002(5)
C67 0.036(5) 0.043(5) 0.057(6) -0.030(5) -0.009(4) -0.003(4)
C69 0.075(8) 0.055(7) 0.052(7) -0.021(5) -0.005(6) -0.008(6)
C70 0.054(7) 0.061(7) 0.044(6) -0.025(5) 0.009(5) -0.017(5)
C71 0.049(7) 0.078(8) 0.055(7) -0.037(6) 0.003(5) -0.010(6)
C72 0.052(7) 0.086(9) 0.079(9) -0.040(7) 0.000(6) -0.012(6)
C73 0.071(9) 0.087(9) 0.066(8) -0.047(7) 0.004(6) 0.002(7)
C74 0.061(8) 0.074(7) 0.042(6) -0.030(6) 0.007(5) -0.018(6)
C75 0.055(7) 0.071(7) 0.032(5) -0.023(5) -0.004(5) -0.014(5)
C76 0.054(7) 0.078(8) 0.046(6) -0.034(6) -0.002(5) -0.013(6)
C82 0.133(11) 0.133(13) 0.122(12) -0.069(11) -0.018(9) -0.026(9)
C83 0.098(9) 0.191(16) 0.148(15) -0.119(14) 0.047(9) -0.082(10)
C84 0.133(12) 0.207(14) 0.24(2) -0.162(16) 0.062(12) -0.083(11)
C85 0.111(10) 0.150(13) 0.134(13) -0.091(11) 0.012(9) -0.054(9)
C92 0.19(2) 0.079(11) 0.084(11) -0.033(9) 0.014(12) -0.010(13)
C93 0.128(18) 0.121(16) 0.16(2) -0.053(15) -0.006(15) -0.004(14)
C94 0.13(2) 0.142(19) 0.24(3) -0.12(2) -0.058(19) 0.014(15)
C95 0.110(17) 0.136(17) 0.20(2) -0.090(17) 0.006(15) -0.040(14)

loop_
_atom_type_symbol
_atom_type_description
_atom_type_scat_dispersion_real
_atom_type_scat_dispersion_imag
_atom_type_scat_source
Ir Ir -1.4442 7.9887
;
International Tables for Crystallography
(Vol. C, Tables 4.2.6.8 and 6.1.1.4)
;
C C 0.0033 0.0016
;
International Tables for Crystallography
(Vol. C, Tables 4.2.6.8 and 6.1.1.4)
;
H H 0.0000 0.0000
;
International Tables for Crystallography
(Vol. C, Table 6.1.1.4)
;
N N 0.0061 0.0033
;
International Tables for Crystallography
(Vol. C, Tables 4.2.6.8 and 6.1.1.4)
;
O O 0.0106 0.0060
;
International Tables for Crystallography
(Vol. C, Tables 4.2.6.8 and 6.1.1.4)
;
F F 0.0171 0.0103
;
International Tables for Crystallography
(Vol. C, Tables 4.2.6.8 and 6.1.1.4)
;
P P 0.1023 0.0942
;
International Tables for Crystallography
(Vol. C, Tables 4.2.6.8 and 6.1.1.4)
;

loop_
_geom_angle_atom_site_label_1
_geom_angle_atom_site_label_2
_geom_angle_atom_site_label_3
_geom_angle
C33 Ir1 C8 87.6(3)
C33 Ir1 N26 79.3(4)
C8 Ir1 N26 93.3(4)
C33 Ir1 N1 92.4(4)
C8 Ir1 N1 80.6(4)
N26 Ir1 N1 170.0(3)
C33 Ir1 N68 173.3(3)
C8 Ir1 N68 98.0(3)
N26 Ir1 N68 96.7(3)
N1 Ir1 N68 92.0(3)
C33 Ir1 N51 100.2(3)
C8 Ir1 N51 170.4(3)
N26 Ir1 N51 93.7(3)
N1 Ir1 N51 93.3(3)
N68 Ir1 N51 74.6(3)
F3 P1 F4 93.5(9)
F3 P1 F1 91.3(8)
F4 P1 F1 174.7(9)
F3 P1 F5 90.1(7)
F4 P1 F5 94.0(8)
F1 P1 F5 88.0(7)
F3 P1 F2 91.0(7)
F4 P1 F2 88.9(7)
F1 P1 F2 88.9(6)
F5 P1 F2 176.8(7)
F3 P1 F6 177.6(9)
F4 P1 F6 88.8(9)
F1 P1 F6 86.3(7)
F5 P1 F6 90.1(7)
F2 P1 F6 88.7(6)
C85 O81 C82 107.6(13)
C95 O91 C92 110.4(17)
C6 N1 C2 121.1(8)
C6 N1 Ir1 123.0(6)
C2 N1 Ir1 114.4(6)
C31 N26 C27 121.3(8)
C31 N26 Ir1 122.5(7)
C27 N26 Ir1 115.3(6)
C52 N51 C59 106.7(8)
C52 N51 Ir1 116.6(6)
C59 N51 Ir1 135.5(6)
C52 N53 C54 106.6(8)
C52 N53 C76 130.6(8)
C54 N53 C76 122.8(8)
C60 N61 C62 107.3(8)
C60 N61 C69 130.9(9)
C62 N61 C69 121.7(8)
C60 N68 C67 105.6(8)
C60 N68 Ir1 117.8(6)
C67 N68 Ir1 136.6(6)
C3 C2 N1 117.3(8)
C3 C2 C7 128.8(8)
N1 C2 C7 113.5(8)
C2 C3 C4 122.9(9)
C2 C3 H3 118.5
C4 C3 H3 118.5
C3 C4 C5 116.5(9)
C3 C4 C17 123.4(9)
C5 C4 C17 120.0(9)
C6 C5 C4 120.6(9)
C6 C5 H5 119.7
C4 C5 H5 119.7
N1 C6 C5 121.0(9)
N1 C6 H6 119.5
C5 C6 H6 119.5
C8 C7 C16 120.8(9)
C8 C7 C2 114.8(8)
C16 C7 C2 124.3(9)
C7 C8 C9 119.1(8)
C7 C8 Ir1 114.5(7)
C9 C8 Ir1 126.4(7)
C10 C9 C8 120.8(9)
C10 C9 H9 119.6
C8 C9 H9 119.6
C9 C10 C11 120.9(10)
C9 C10 H10 119.6
C11 C10 H10 119.6
C12 C11 C16 119.6(10)
C12 C11 C10 120.7(10)
C16 C11 C10 119.7(9)
C13 C12 C11 121.6(11)
C13 C12 H12 119.2
C11 C12 H12 119.2
C12 C13 C14 119.3(11)
C12 C13 H13 120.3
C14 C13 H13 120.3
C13 C14 C15 120.5(11)
C13 C14 H14 119.8
C15 C14 H14 119.8
C14 C15 C16 122.2(10)
C14 C15 H15 118.9
C16 C15 H15 118.9
C15 C16 C11 116.5(9)
C15 C16 C7 125.3(9)
C11 C16 C7 118.0(9)
C18 C17 C22 120.8(10)
C18 C17 C4 120.4(10)
C22 C17 C4 118.8(10)
C17 C18 C19 119.2(11)
C17 C18 C23 122.3(10)
C19 C18 C23 118.4(11)
C20 C19 C18 120.5(12)
C20 C19 H19 119.7
C18 C19 H19 119.7
C19 C20 C21 119.6(11)
C19 C20 C24 119.4(13)
C21 C20 C24 121.0(14)
C20 C21 C22 120.5(12)
C20 C21 H21 119.7
C22 C21 H21 119.7
C21 C22 C17 119.3(12)
C21 C22 C25 119.4(11)
C17 C22 C25 121.3(10)
C18 C23 H23A 109.5
C18 C23 H23B 109.5
H23A C23 H23B 109.5
C18 C23 H23C 109.5
H23A C23 H23C 109.5
H23B C23 H23C 109.5
C20 C24 H24A 109.5
C20 C24 H24B 109.5
H24A C24 H24B 109.5
C20 C24 H24C 109.5
H24A C24 H24C 109.5
H24B C24 H24C 109.5
C22 C25 H25A 109.5
C22 C25 H25B 109.5
H25A C25 H25B 109.5
C22 C25 H25C 109.5
H25A C25 H25C 109.5
H25B C25 H25C 109.5
N26 C27 C28 117.2(8)
N26 C27 C32 113.8(9)
C28 C27 C32 128.8(9)
C29 C28 C27 122.8(9)
C29 C28 H28 118.6
C27 C28 H28 118.6
C28 C29 C30 116.5(9)
C28 C29 C42 119.9(9)
C30 C29 C42 123.6(9)
C31 C30 C29 121.1(9)
C31 C30 H30 119.5
C29 C30 H30 119.5
N26 C31 C30 121.0(9)
N26 C31 H31 119.5
C30 C31 H31 119.5
C33 C32 C41 122.3(9)
C33 C32 C27 113.7(8)
C41 C32 C27 123.9(9)
C32 C33 C34 118.0(9)
C32 C33 Ir1 116.6(7)
C34 C33 Ir1 125.4(8)
C35 C34 C33 121.1(10)
C35 C34 H34 119.4
C33 C34 H34 119.4
C34 C35 C36 120.7(9)
C34 C35 H35 119.7
C36 C35 H35 119.7
C37 C36 C41 120.5(11)
C37 C36 C35 120.4(10)
C41 C36 C35 119.0(9)
C38 C37 C36 121.2(11)
C38 C37 H37 119.4
C36 C37 H37 119.4
C37 C38 C39 120.0(11)
C37 C38 H38 120.0
C39 C38 H38 120.0
C40 C39 C38 120.1(12)
C40 C39 H39 119.9
C38 C39 H39 119.9
C39 C40 C41 122.1(10)
C39 C40 H40 118.9
C41 C40 H40 118.9
C36 C41 C32 118.4(10)
C36 C41 C40 115.6(9)
C32 C41 C40 125.9(9)
C47 C42 C43 121.8(10)
C47 C42 C29 119.1(10)
C43 C42 C29 119.1(10)
C44 C43 C42 117.4(11)
C44 C43 C48 119.9(11)
C42 C43 C48 122.7(11)
C45 C44 C43 122.7(13)
C45 C44 H44 118.7
C43 C44 H44 118.7
C44 C45 C46 118.2(11)
C44 C45 C49 120.8(13)
C46 C45 C49 121.0(13)
C45 C46 C47 122.3(12)
C45 C46 H46 118.8
C47 C46 H46 118.8
C42 C47 C46 117.5(11)
C42 C47 C50 121.7(10)
C46 C47 C50 120.7(10)
C43 C48 H48A 109.5
C43 C48 H48B 109.5
H48A C48 H48B 109.5
C43 C48 H48C 109.5
H48A C48 H48C 109.5
H48B C48 H48C 109.5
C45 C49 H49A 109.5
C45 C49 H49B 109.5
H49A C49 H49B 109.5
C45 C49 H49C 109.5
H49A C49 H49C 109.5
H49B C49 H49C 109.5
C47 C50 H50A 109.5
C47 C50 H50B 109.5
H50A C50 H50B 109.5
C47 C50 H50C 109.5
H50A C50 H50C 109.5
H50B C50 H50C 109.5
N53 C52 N51 112.0(8)
N53 C52 C60 132.2(8)
N51 C52 C60 115.7(8)
C55 C54 C59 121.6(9)
C55 C54 N53 131.4(9)
C59 C54 N53 107.1(8)
C56 C55 C54 116.0(9)
C56 C55 H55 122.0
C54 C55 H55 122.0
C55 C56 C57 122.5(9)
C55 C56 H56 118.7
C57 C56 H56 118.7
C58 C57 C56 120.3(10)
C58 C57 H57 119.8
C56 C57 H57 119.8
C59 C58 C57 117.7(10)
C59 C58 H58 121.1
C57 C58 H58 121.1
C58 C59 N51 130.7(9)
C58 C59 C54 121.8(9)
N51 C59 C54 107.5(8)
N68 C60 N61 112.2(8)
N68 C60 C52 114.7(8)
N61 C60 C52 133.1(9)
N61 C62 C63 132.5(10)
N61 C62 C67 106.2(8)
C63 C62 C67 121.4(9)
C64 C63 C62 117.3(11)
C64 C63 H63 121.3
C62 C63 H63 121.3
C63 C64 C65 122.6(10)
C63 C64 H64 118.7
C65 C64 H64 118.7
C66 C65 C64 121.0(10)
C66 C65 H65 119.5
C64 C65 H65 119.5
C65 C66 C67 117.1(10)
C65 C66 H66 121.5
C67 C66 H66 121.5
C66 C67 N68 130.7(9)
C66 C67 C62 120.6(8)
N68 C67 C62 108.7(8)
N61 C69 C70 111.4(9)
N61 C69 H69A 109.3
C70 C69 H69A 109.3
N61 C69 H69B 109.3
C70 C69 H69B 109.3
H69A C69 H69B 108.0
C71 C70 C75 120.9(10)
C71 C70 C69 118.5(10)
C75 C70 C69 120.5(10)
C70 C71 C72 118.9(11)
C70 C71 H71 120.6
C72 C71 H71 120.6
C73 C72 C71 119.7(12)
C73 C72 H72 120.1
C71 C72 H72 120.1
C74 C73 C72 121.3(12)
C74 C73 H73 119.4
C72 C73 H73 119.4
C73 C74 C75 120.7(11)
C73 C74 H74 119.7
C75 C74 H74 119.7
C74 C75 C70 118.5(10)
C74 C75 C76 120.2(10)
C70 C75 C76 121.3(10)
N53 C76 C75 111.5(9)
N53 C76 H76A 109.3
C75 C76 H76A 109.3
N53 C76 H76B 109.3
C75 C76 H76B 109.3
H76A C76 H76B 108.0
C83 C82 O81 104.0(14)
C83 C82 H82A 111.0
O81 C82 H82A 111.0
C83 C82 H82B 111.0
O81 C82 H82B 111.0
H82A C82 H82B 109.0
C82 C83 C84 110.3(16)
C82 C83 H83A 109.6
C84 C83 H83A 109.6
C82 C83 H83B 109.6
C84 C83 H83B 109.6
H83A C83 H83B 108.1
C83 C84 C85 101.0(15)
C83 C84 H84A 111.6
C85 C84 H84A 111.6
C83 C84 H84B 111.6
C85 C84 H84B 111.6
H84A C84 H84B 109.4
O81 C85 C84 105.8(14)
O81 C85 H85A 110.6
C84 C85 H85A 110.6
O81 C85 H85B 110.6
C84 C85 H85B 110.6
H85A C85 H85B 108.7
O91 C92 C93 103.4(16)
O91 C92 H92A 111.1
C93 C92 H92A 111.1
O91 C92 H92B 111.1
C93 C92 H92B 111.1
H92A C92 H92B 109.1
C94 C93 C92 101.9(19)
C94 C93 H93A 111.4
C92 C93 H93A 111.4
C94 C93 H93B 111.4
C92 C93 H93B 111.4
H93A C93 H93B 109.3
C95 C94 C93 101(2)
C95 C94 H94A 111.7
C93 C94 H94A 111.7
C95 C94 H94B 111.7
C93 C94 H94B 111.7
H94A C94 H94B 109.4
O91 C95 C94 107.8(18)
O91 C95 H95A 110.1
C94 C95 H95A 110.1
O91 C95 H95B 110.1
C94 C95 H95B 110.1
H95A C95 H95B 108.5

loop_
_geom_bond_atom_site_label_1
_geom_bond_atom_site_label_2
_geom_bond_distance
Ir1 C33 2.006(9)
Ir1 C8 2.013(9)
Ir1 N26 2.046(8)
Ir1 N1 2.049(8)
Ir1 N68 2.145(7)
Ir1 N51 2.153(7)
P1 F3 1.509(11)
P1 F4 1.539(12)
P1 F1 1.573(10)
P1 F5 1.579(11)
P1 F2 1.584(10)
P1 F6 1.613(12)
O81 C85 1.457(15)
O81 C82 1.484(15)
O91 C95 1.36(2)
O91 C92 1.43(2)
N1 C6 1.350(12)
N1 C2 1.382(12)
N26 C31 1.363(12)
N26 C27 1.373(12)
N51 C52 1.340(12)
N51 C59 1.387(12)
N53 C52 1.339(12)
N53 C54 1.395(12)
N53 C76 1.458(13)
N61 C60 1.366(12)
N61 C62 1.374(12)
N61 C69 1.475(14)
N68 C60 1.335(12)
N68 C67 1.394(11)
C2 C3 1.381(13)
C2 C7 1.462(13)
C3 C4 1.388(14)
C3 H3 0.9500
C4 C5 1.401(14)
C4 C17 1.480(14)
C5 C6 1.362(14)
C5 H5 0.9500
C6 H6 0.9500
C7 C8 1.402(13)
C7 C16 1.426(13)
C8 C9 1.419(14)
C9 C10 1.360(13)
C9 H9 0.9500
C10 C11 1.425(15)
C10 H10 0.9500
C11 C12 1.417(15)
C11 C16 1.422(14)
C12 C13 1.354(17)
C12 H12 0.9500
C13 C14 1.381(18)
C13 H13 0.9500
C14 C15 1.386(15)
C14 H14 0.9500
C15 C16 1.398(14)
C15 H15 0.9500
C17 C18 1.372(16)
C17 C22 1.394(16)
C18 C19 1.406(16)
C18 C23 1.505(17)
C19 C20 1.379(19)
C19 H19 0.9500
C20 C21 1.388(19)
C20 C24 1.543(17)
C21 C22 1.390(17)
C21 H21 0.9500
C22 C25 1.541(18)
C23 H23A 0.9800
C23 H23B 0.9800
C23 H23C 0.9800
C24 H24A 0.9800
C24 H24B 0.9800
C24 H24C 0.9800
C25 H25A 0.9800
C25 H25B 0.9800
C25 H25C 0.9800
C27 C28 1.402(14)
C27 C32 1.461(13)
C28 C29 1.395(13)
C28 H28 0.9500
C29 C30 1.395(15)
C29 C42 1.485(15)
C30 C31 1.364(14)
C30 H30 0.9500
C31 H31 0.9500
C32 C33 1.379(14)
C32 C41 1.421(14)
C33 C34 1.436(13)
C34 C35 1.363(14)
C34 H34 0.9500
C35 C36 1.431(15)
C35 H35 0.9500
C36 C37 1.413(15)
C36 C41 1.418(14)
C37 C38 1.344(17)
C37 H37 0.9500
C38 C39 1.393(17)
C38 H38 0.9500
C39 C40 1.373(15)
C39 H39 0.9500
C40 C41 1.426(15)
C40 H40 0.9500
C42 C47 1.387(15)
C42 C43 1.391(16)
C43 C44 1.388(18)
C43 C48 1.503(17)
C44 C45 1.365(18)
C44 H44 0.9500
C45 C46 1.371(18)
C45 C49 1.526(18)
C46 C47 1.393(17)
C46 H46 0.9500
C47 C50 1.496(16)
C48 H48A 0.9800
C48 H48B 0.9800
C48 H48C 0.9800
C49 H49A 0.9800
C49 H49B 0.9800
C49 H49C 0.9800
C50 H50A 0.9800
C50 H50B 0.9800
C50 H50C 0.9800
C52 C60 1.464(13)
C54 C55 1.387(13)
C54 C59 1.395(14)
C55 C56 1.382(15)
C55 H55 0.9500
C56 C57 1.401(16)
C56 H56 0.9500
C57 C58 1.382(14)
C57 H57 0.9500
C58 C59 1.366(14)
C58 H58 0.9500
C62 C63 1.383(14)
C62 C67 1.411(14)
C63 C64 1.350(16)
C63 H63 0.9500
C64 C65 1.399(16)
C64 H64 0.9500
C65 C66 1.384(14)
C65 H65 0.9500
C66 C67 1.391(14)
C66 H66 0.9500
C69 C70 1.522(16)
C69 H69A 0.9900
C69 H69B 0.9900
C70 C71 1.358(15)
C70 C75 1.418(15)
C71 C72 1.414(17)
C71 H71 0.9500
C72 C73 1.365(18)
C72 H72 0.9500
C73 C74 1.359(17)
C73 H73 0.9500
C74 C75 1.377(16)
C74 H74 0.9500
C75 C76 1.491(15)
C76 H76A 0.9900
C76 H76B 0.9900
C82 C83 1.396(15)
C82 H82A 0.9900
C82 H82B 0.9900
C83 C84 1.453(17)
C83 H83A 0.9900
C83 H83B 0.9900
C84 C85 1.487(16)
C84 H84A 0.9900
C84 H84B 0.9900
C85 H85A 0.9900
C85 H85B 0.9900
C92 C93 1.53(3)
C92 H92A 0.9900
C92 H92B 0.9900
C93 C94 1.49(3)
C93 H93A 0.9900
C93 H93B 0.9900
C94 C95 1.48(3)
C94 H94A 0.9900
C94 H94B 0.9900
C95 H95A 0.9900
C95 H95B 0.9900

loop_
_geom_torsion_atom_site_label_1
_geom_torsion_atom_site_label_2
_geom_torsion_atom_site_label_3
_geom_torsion_atom_site_label_4
_geom_torsion
C6 N1 C2 C3 7.1(13)
Ir1 N1 C2 C3 -159.2(7)
C6 N1 C2 C7 -178.9(8)
Ir1 N1 C2 C7 14.8(10)
N1 C2 C3 C4 -3.9(14)
C7 C2 C3 C4 -176.9(9)
C2 C3 C4 C5 -2.9(14)
C2 C3 C4 C17 174.8(9)
C3 C4 C5 C6 6.9(14)
C17 C4 C5 C6 -170.8(9)
C2 N1 C6 C5 -3.2(14)
Ir1 N1 C6 C5 161.8(7)
C4 C5 C6 N1 -4.0(15)
C3 C2 C7 C8 157.1(10)
N1 C2 C7 C8 -16.2(11)
C3 C2 C7 C16 -22.2(15)
N1 C2 C7 C16 164.6(8)
C16 C7 C8 C9 8.5(13)
C2 C7 C8 C9 -170.8(8)
C16 C7 C8 Ir1 -171.0(7)
C2 C7 C8 Ir1 9.7(10)
C7 C8 C9 C10 -2.0(14)
Ir1 C8 C9 C10 177.4(7)
C8 C9 C10 C11 -3.3(15)
C9 C10 C11 C12 -176.3(11)
C9 C10 C11 C16 2.2(15)
C16 C11 C12 C13 -3(2)
C10 C11 C12 C13 176.0(13)
C11 C12 C13 C14 -2(2)
C12 C13 C14 C15 4(2)
C13 C14 C15 C16 -0.3(19)
C14 C15 C16 C11 -4.4(15)
C14 C15 C16 C7 179.0(10)
C12 C11 C16 C15 5.8(16)
C10 C11 C16 C15 -172.8(9)
C12 C11 C16 C7 -177.4(11)
C10 C11 C16 C7 4.1(14)
C8 C7 C16 C15 167.1(9)
C2 C7 C16 C15 -13.7(15)
C8 C7 C16 C11 -9.4(13)
C2 C7 C16 C11 169.8(9)
C3 C4 C17 C18 -76.3(14)
C5 C4 C17 C18 101.2(12)
C3 C4 C17 C22 105.7(12)
C5 C4 C17 C22 -76.8(13)
C22 C17 C18 C19 2.2(17)
C4 C17 C18 C19 -175.8(10)
C22 C17 C18 C23 -179.4(12)
C4 C17 C18 C23 2.7(18)
C17 C18 C19 C20 0.4(19)
C23 C18 C19 C20 -178.1(12)
C18 C19 C20 C21 -2.6(19)
C18 C19 C20 C24 178.9(12)
C19 C20 C21 C22 2.2(19)
C24 C20 C21 C22 -179.3(12)
C20 C21 C22 C17 0.3(18)
C20 C21 C22 C25 178.3(12)
C18 C17 C22 C21 -2.5(17)
C4 C17 C22 C21 175.4(10)
C18 C17 C22 C25 179.5(12)
C4 C17 C22 C25 -2.5(16)
C31 N26 C27 C28 4.4(12)
Ir1 N26 C27 C28 -165.2(6)
C31 N26 C27 C32 179.9(8)
Ir1 N26 C27 C32 10.3(9)
N26 C27 C28 C29 -3.4(13)
C32 C27 C28 C29 -178.2(9)
C27 C28 C29 C30 -0.4(14)
C27 C28 C29 C42 179.6(9)
C28 C29 C30 C31 3.5(14)
C42 C29 C30 C31 -176.5(9)
C27 N26 C31 C30 -1.5(13)
Ir1 N26 C31 C30 167.4(7)
C29 C30 C31 N26 -2.7(14)
N26 C27 C32 C33 -12.8(11)
C28 C27 C32 C33 162.1(9)
N26 C27 C32 C41 170.0(8)
C28 C27 C32 C41 -15.1(14)
C41 C32 C33 C34 5.2(13)
C27 C32 C33 C34 -172.0(8)
C41 C32 C33 Ir1 -173.3(7)
C27 C32 C33 Ir1 9.5(10)
C32 C33 C34 C35 1.4(13)
Ir1 C33 C34 C35 179.7(7)
C33 C34 C35 C36 -4.8(14)
C34 C35 C36 C37 -176.3(9)
C34 C35 C36 C41 1.8(14)
C41 C36 C37 C38 -3.7(16)
C35 C36 C37 C38 174.4(11)
C36 C37 C38 C39 -2.0(18)
C37 C38 C39 C40 4.0(19)
C38 C39 C40 C41 -0.4(17)
C37 C36 C41 C32 -177.4(9)
C35 C36 C41 C32 4.5(13)
C37 C36 C41 C40 6.9(13)
C35 C36 C41 C40 -171.2(9)
C33 C32 C41 C36 -8.1(13)
C27 C32 C41 C36 168.8(8)
C33 C32 C41 C40 167.1(9)
C27 C32 C41 C40 -16.0(14)
C39 C40 C41 C36 -4.9(14)
C39 C40 C41 C32 179.7(10)
C28 C29 C42 C47 -87.1(12)
C30 C29 C42 C47 92.9(12)
C28 C29 C42 C43 93.9(13)
C30 C29 C42 C43 -86.2(13)
C47 C42 C43 C44 0.4(17)
C29 C42 C43 C44 179.4(10)
C47 C42 C43 C48 177.5(12)
C29 C42 C43 C48 -3.5(18)
C42 C43 C44 C45 -1.8(19)
C48 C43 C44 C45 -179.0(13)
C43 C44 C45 C46 2.2(19)
C43 C44 C45 C49 -179.1(13)
C44 C45 C46 C47 -1.2(18)
C49 C45 C46 C47 -180.0(11)
C43 C42 C47 C46 0.5(15)
C29 C42 C47 C46 -178.5(9)
C43 C42 C47 C50 -176.9(11)
C29 C42 C47 C50 4.1(15)
C45 C46 C47 C42 -0.1(16)
C45 C46 C47 C50 177.3(11)
C54 N53 C52 N51 2.8(11)
C76 N53 C52 N51 -177.6(10)
C54 N53 C52 C60 -176.6(10)
C76 N53 C52 C60 3.0(18)
C59 N51 C52 N53 -2.0(11)
Ir1 N51 C52 N53 -171.4(6)
C59 N51 C52 C60 177.4(8)
Ir1 N51 C52 C60 8.1(11)
C52 N53 C54 C55 178.5(10)
C76 N53 C54 C55 -1.1(16)
C52 N53 C54 C59 -2.3(10)
C76 N53 C54 C59 178.0(9)
C59 C54 C55 C56 0.5(15)
N53 C54 C55 C56 179.5(10)
C54 C55 C56 C57 0.0(16)
C55 C56 C57 C58 -1.1(17)
C56 C57 C58 C59 1.7(16)
C57 C58 C59 N51 178.5(10)
C57 C58 C59 C54 -1.2(15)
C52 N51 C59 C58 -179.3(11)
Ir1 N51 C59 C58 -12.9(17)
C52 N51 C59 C54 0.5(10)
Ir1 N51 C59 C54 166.8(7)
C55 C54 C59 C58 0.2(15)
N53 C54 C59 C58 -179.1(9)
C55 C54 C59 N51 -179.6(9)
N53 C54 C59 N51 1.1(11)
C67 N68 C60 N61 -0.4(10)
Ir1 N68 C60 N61 177.9(6)
C67 N68 C60 C52 179.0(8)
Ir1 N68 C60 C52 -2.7(11)
C62 N61 C60 N68 1.4(11)
C69 N61 C60 N68 -178.4(10)
C62 N61 C60 C52 -177.8(10)
C69 N61 C60 C52 2.4(18)
N53 C52 C60 N68 175.8(10)
N51 C52 C60 N68 -3.6(12)
N53 C52 C60 N61 -5.0(19)
N51 C52 C60 N61 175.6(10)
C60 N61 C62 C63 177.4(11)
C69 N61 C62 C63 -2.7(17)
C60 N61 C62 C67 -1.8(10)
C69 N61 C62 C67 178.0(9)
N61 C62 C63 C64 -178.9(11)
C67 C62 C63 C64 0.2(16)
C62 C63 C64 C65 0.0(17)
C63 C64 C65 C66 -1.1(17)
C64 C65 C66 C67 1.8(15)
C65 C66 C67 N68 176.3(10)
C65 C66 C67 C62 -1.6(14)
C60 N68 C67 C66 -178.9(10)
Ir1 N68 C67 C66 3.3(16)
C60 N68 C67 C62 -0.8(10)
Ir1 N68 C67 C62 -178.6(7)
N61 C62 C67 C66 180.0(9)
C63 C62 C67 C66 0.6(15)
N61 C62 C67 N68 1.6(11)
C63 C62 C67 N68 -177.7(9)
C60 N61 C69 C70 -58.0(15)
C62 N61 C69 C70 122.2(11)
N61 C69 C70 C71 -96.7(12)
N61 C69 C70 C75 83.2(13)
C75 C70 C71 C72 0.3(17)
C69 C70 C71 C72 -179.8(11)
C70 C71 C72 C73 -1.6(19)
C71 C72 C73 C74 2(2)
C72 C73 C74 C75 -1(2)
C73 C74 C75 C70 -0.1(17)
C73 C74 C75 C76 -179.2(11)
C71 C70 C75 C74 0.6(16)
C69 C70 C75 C74 -179.4(10)
C71 C70 C75 C76 179.7(10)
C69 C70 C75 C76 -0.3(16)
C52 N53 C76 C75 60.0(14)
C54 N53 C76 C75 -120.5(10)
C74 C75 C76 N53 93.1(12)
C70 C75 C76 N53 -85.9(13)
C85 O81 C82 C83 6(3)
O81 C82 C83 C84 -26(3)
C82 C83 C84 C85 35(3)
C82 O81 C85 C84 14(3)
C83 C84 C85 O81 -29(3)
C95 O91 C92 C93 -9(2)
O91 C92 C93 C94 30(2)
C92 C93 C94 C95 -39(2)
C92 O91 C95 C94 -17(3)
C93 C94 C95 O91 35(3)
